data_1506583
loop_
_publ_author_name
'Grecian, Scott'
'Wrobleski, Aaron D.'
'Aub\'e, Jeffrey'

_publ_section_title
;
 Regioselective single and double conjugate additions to substituted
 cyclohexa-2,5-dienone monoacetals.
;
_journal_issue 15
_journal_name_full 'Organic letters'
_journal_page_first 3167
_journal_page_last 3170
_journal_paper_doi 10.1021/ol050715c
_journal_volume 7
_journal_year 2005
_chemical_formula_moiety 'C23 H29 N O7'
_chemical_formula_sum 'C23 H29 N O7'
_chemical_formula_weight 431.47
_chemical_name_systematic
; 
 Ethyl 9,9-diethoxy-3,7-dioxo-5-
 (phenylcarbamoyl)bicyclo[3.3.1]nonane-2-carboxylate 
;
_space_group_IT_number 14
_symmetry_cell_setting monoclinic
_symmetry_space_group_name_Hall '-P 2yn'
_symmetry_space_group_name_H-M 'P 1 21/n 1'
_atom_sites_solution_hydrogens geom
_atom_sites_solution_primary direct
_atom_sites_solution_secondary difmap
_audit_creation_method SHELXL-97
_cell_angle_alpha 90.00
_cell_angle_beta 108.088(3)
_cell_angle_gamma 90.00
_cell_formula_units_Z 4
_cell_length_a 10.5188(12)
_cell_length_b 14.2466(16)
_cell_length_c 14.9179(16)
_cell_measurement_reflns_used 8679
_cell_measurement_temperature 100(2)
_cell_measurement_theta_max 26.00
_cell_measurement_theta_min 2.49
_cell_volume 2125.1(4)
_computing_cell_refinement 'Bruker SMART'
_computing_data_collection 'Bruker SMART'
_computing_data_reduction 'Bruker SAINT'
_computing_molecular_graphics 'SHELXTL (Sheldrick, 2000)'
_computing_publication_material 'SHELXTL (Sheldrick, 2000)'
_computing_structure_refinement 'SHELXTL (Sheldrick, 2000)'
_computing_structure_solution 'SHELXTL (Sheldrick, 2000)'
_diffrn_ambient_temperature 100(2)
_diffrn_measured_fraction_theta_full 0.999
_diffrn_measured_fraction_theta_max 0.999
_diffrn_measurement_device_type 'CCD area detector'
_diffrn_measurement_method '\w scans'
_diffrn_radiation_monochromator graphite
_diffrn_radiation_source 'fine-focus sealed tube'
_diffrn_radiation_type MoK\a
_diffrn_radiation_wavelength 0.71073
_diffrn_reflns_av_R_equivalents 0.0202
_diffrn_reflns_av_sigmaI/netI 0.0219
_diffrn_reflns_limit_h_max 12
_diffrn_reflns_limit_h_min -12
_diffrn_reflns_limit_k_max 17
_diffrn_reflns_limit_k_min -11
_diffrn_reflns_limit_l_max 18
_diffrn_reflns_limit_l_min -18
_diffrn_reflns_number 13141
_diffrn_reflns_theta_full 26.00
_diffrn_reflns_theta_max 26.00
_diffrn_reflns_theta_min 2.10
_diffrn_standards_decay_% -0.50
_diffrn_standards_number 314
_exptl_absorpt_coefficient_mu 0.100
_exptl_absorpt_correction_T_max 0.971
_exptl_absorpt_correction_T_min 0.946
_exptl_absorpt_correction_type multi-scan
_exptl_absorpt_process_details 'SADABS (Sheldrick, 2002)'
_exptl_crystal_colour colorless
_exptl_crystal_density_diffrn 1.349
_exptl_crystal_density_method 'not measured'
_exptl_crystal_description block
_exptl_crystal_F_000 920
_exptl_crystal_size_max 0.54
_exptl_crystal_size_mid 0.45
_exptl_crystal_size_min 0.30
_refine_diff_density_max 0.382
_refine_diff_density_min -0.220
_refine_diff_density_rms 0.042
_refine_ls_extinction_method none
_refine_ls_goodness_of_fit_ref 1.040
_refine_ls_hydrogen_treatment constr
_refine_ls_matrix_type full
_refine_ls_number_parameters 280
_refine_ls_number_reflns 4169
_refine_ls_number_restraints 0
_refine_ls_restrained_S_all 1.040
_refine_ls_R_factor_all 0.0383
_refine_ls_R_factor_gt 0.0353
_refine_ls_shift/su_max 0.000
_refine_ls_shift/su_mean 0.000
_refine_ls_structure_factor_coef Fsqd
_refine_ls_weighting_details 'calc w=1/[\s^2^(Fo^2^)+(0.0500P)^2^+0.8400P] where P=(Fo^2^+2Fc^2^)/3'
_refine_ls_weighting_scheme calc
_refine_ls_wR_factor_gt 0.0943
_refine_ls_wR_factor_ref 0.0968
_reflns_number_gt 3808
_reflns_number_total 4169
_reflns_threshold_expression I>2\s(I)
_cod_data_source_file ol050715csi20050404_121828.cif
_cod_data_source_block compound_17_
_cod_original_sg_symbol_H-M 'P 21/n'
_cod_database_code 1506583

loop_
_symmetry_equiv_pos_as_xyz
'x, y, z'
'-x+1/2, y+1/2, -z+1/2'
'-x, -y, -z'
'x-1/2, -y-1/2, z-1/2'

loop_
_atom_site_label
_atom_site_type_symbol
_atom_site_fract_x
_atom_site_fract_y
_atom_site_fract_z
_atom_site_U_iso_or_equiv
_atom_site_adp_type
_atom_site_occupancy
_atom_site_symmetry_multiplicity
_atom_site_calc_flag
_atom_site_refinement_flags
C1 C 0.36309(11) 0.16572(8) 0.06978(8) 0.0156(2) Uani 1 1 d .
C2 C 0.36990(12) 0.27193(8) 0.09246(8) 0.0175(2) Uani 1 1 d .
H2A H 0.4368 0.2820 0.1550 0.021 Uiso 1 1 calc R
H2B H 0.4016 0.3054 0.0453 0.021 Uiso 1 1 calc R
C3 C 0.24020(12) 0.31430(8) 0.09304(8) 0.0171(2) Uani 1 1 d .
C4 C 0.13125(12) 0.26328(8) 0.09316(8) 0.0160(2) Uani 1 1 d .
C5 C 0.13041(11) 0.15750(8) 0.08319(8) 0.0153(2) Uani 1 1 d .
H5 H 0.0746 0.1303 0.1202 0.018 Uiso 1 1 calc R
C6 C 0.06805(12) 0.12921(8) -0.02118(8) 0.0173(2) Uani 1 1 d .
H6A H 0.0636 0.0600 -0.0268 0.021 Uiso 1 1 calc R
H6B H -0.0240 0.1543 -0.0458 0.021 Uiso 1 1 calc R
C7 C 0.15253(12) 0.16800(8) -0.07761(8) 0.0178(2) Uani 1 1 d .
C8 C 0.30135(12) 0.14895(9) -0.03756(8) 0.0184(3) Uani 1 1 d .
H8A H 0.3486 0.1893 -0.0710 0.022 Uiso 1 1 calc R
H8B H 0.3180 0.0829 -0.0513 0.022 Uiso 1 1 calc R
C9 C 0.27312(11) 0.11785(8) 0.12255(8) 0.0152(2) Uani 1 1 d .
C10 C 0.50941(11) 0.12975(8) 0.09738(8) 0.0160(2) Uani 1 1 d .
O11 O 0.55936(9) 0.10674(7) 0.03719(6) 0.0224(2) Uani 1 1 d .
N12 N 0.57692(10) 0.13059(7) 0.19138(7) 0.0177(2) Uani 1 1 d .
H12 H 0.5289 0.1500 0.2312 0.021 Uiso 1 1 d R
C13 C 0.70456(12) 0.09242(8) 0.23726(8) 0.0177(2) Uani 1 1 d .
C14 C 0.73943(13) 0.08251(9) 0.33508(9) 0.0217(3) Uani 1 1 d .
H14 H 0.6779 0.1005 0.3670 0.026 Uiso 1 1 calc R
C15 C 0.86317(14) 0.04657(10) 0.38575(9) 0.0257(3) Uani 1 1 d .
H15 H 0.8862 0.0403 0.4523 0.031 Uiso 1 1 calc R
C16 C 0.95401(13) 0.01962(9) 0.33982(10) 0.0260(3) Uani 1 1 d .
H16 H 1.0392 -0.0045 0.3746 0.031 Uiso 1 1 calc R
C17 C 0.91841(12) 0.02852(9) 0.24270(9) 0.0230(3) Uani 1 1 d .
H17 H 0.9796 0.0092 0.2110 0.028 Uiso 1 1 calc R
C18 C 0.79495(12) 0.06507(9) 0.19055(9) 0.0196(3) Uani 1 1 d .
H18 H 0.7724 0.0714 0.1240 0.024 Uiso 1 1 calc R
O19 O 0.24529(9) 0.40819(6) 0.09707(6) 0.0219(2) Uani 1 1 d .
H19 H 0.1729 0.4291 0.1017 0.026 Uiso 1 1 calc R
C20 C 0.01404(12) 0.31344(9) 0.10084(7) 0.0163(2) Uani 1 1 d .
O21 O 0.00833(8) 0.39944(6) 0.10769(6) 0.0200(2) Uani 1 1 d .
O22 O -0.08766(8) 0.25705(6) 0.09995(6) 0.01874(19) Uani 1 1 d .
C23 C -0.20665(12) 0.30196(9) 0.11177(9) 0.0206(3) Uani 1 1 d .
H23A H -0.2847 0.2600 0.0869 0.025 Uiso 1 1 calc R
H23B H -0.2250 0.3610 0.0749 0.025 Uiso 1 1 calc R
C24 C -0.18863(13) 0.32344(10) 0.21402(9) 0.0240(3) Uani 1 1 d .
H24A H -0.2745 0.3428 0.2210 0.036 Uiso 1 1 d R
H24B H -0.1234 0.3743 0.2353 0.036 Uiso 1 1 d R
H24C H -0.1563 0.2672 0.2522 0.036 Uiso 1 1 d R
O25 O 0.10468(9) 0.20942(7) -0.15139(6) 0.0235(2) Uani 1 1 d .
O26 O 0.33223(8) 0.14069(6) 0.21877(5) 0.01607(19) Uani 1 1 d .
C27 C 0.25974(12) 0.11324(9) 0.28196(8) 0.0190(3) Uani 1 1 d .
H27A H 0.2292 0.0474 0.2700 0.023 Uiso 1 1 calc R
H27B H 0.1805 0.1539 0.2730 0.023 Uiso 1 1 calc R
C28 C 0.35455(13) 0.12362(9) 0.38077(8) 0.0225(3) Uani 1 1 d .
H28A H 0.3076 0.1085 0.4263 0.034 Uiso 1 1 d R
H28B H 0.3873 0.1884 0.3906 0.034 Uiso 1 1 d R
H28C H 0.4303 0.0807 0.3896 0.034 Uiso 1 1 d R
O29 O 0.25635(8) 0.02033(6) 0.10769(5) 0.01653(19) Uani 1 1 d .
C30 C 0.36949(12) -0.04050(8) 0.14765(8) 0.0180(2) Uani 1 1 d .
H30A H 0.4155 -0.0233 0.2141 0.022 Uiso 1 1 calc R
H30B H 0.4341 -0.0353 0.1118 0.022 Uiso 1 1 calc R
C31 C 0.31507(13) -0.13902(9) 0.14160(10) 0.0240(3) Uani 1 1 d .
H31A H 0.3889 -0.1831 0.1675 0.036 Uiso 1 1 d R
H31B H 0.2690 -0.1548 0.0755 0.036 Uiso 1 1 d R
H31C H 0.2519 -0.1432 0.1779 0.036 Uiso 1 1 d R

loop_
_atom_site_aniso_label
_atom_site_aniso_U_11
_atom_site_aniso_U_22
_atom_site_aniso_U_33
_atom_site_aniso_U_23
_atom_site_aniso_U_13
_atom_site_aniso_U_12
C1 0.0150(6) 0.0170(6) 0.0154(5) 0.0002(4) 0.0057(4) -0.0003(4)
C2 0.0163(6) 0.0168(6) 0.0208(6) 0.0007(4) 0.0076(5) -0.0013(5)
C3 0.0191(6) 0.0161(6) 0.0160(5) -0.0002(4) 0.0054(4) 0.0001(5)
C4 0.0166(6) 0.0173(6) 0.0143(5) 0.0003(4) 0.0050(4) 0.0006(5)
C5 0.0152(6) 0.0157(6) 0.0159(5) 0.0011(4) 0.0061(4) -0.0005(4)
C6 0.0159(6) 0.0170(6) 0.0177(5) -0.0004(4) 0.0033(4) -0.0011(5)
C7 0.0207(6) 0.0161(6) 0.0162(5) -0.0030(4) 0.0051(5) -0.0007(5)
C8 0.0175(6) 0.0239(6) 0.0152(5) 0.0004(5) 0.0068(5) -0.0009(5)
C9 0.0164(6) 0.0154(6) 0.0144(5) 0.0000(4) 0.0055(4) -0.0004(4)
C10 0.0161(6) 0.0141(6) 0.0186(6) -0.0006(4) 0.0064(5) -0.0023(4)
O11 0.0188(4) 0.0310(5) 0.0194(4) -0.0032(4) 0.0088(3) 0.0014(4)
N12 0.0150(5) 0.0210(5) 0.0177(5) -0.0020(4) 0.0059(4) 0.0021(4)
C13 0.0159(6) 0.0140(6) 0.0219(6) -0.0017(4) 0.0042(5) -0.0013(4)
C14 0.0216(6) 0.0215(6) 0.0220(6) -0.0027(5) 0.0069(5) 0.0020(5)
C15 0.0265(7) 0.0249(7) 0.0220(6) -0.0005(5) 0.0022(5) 0.0042(5)
C16 0.0186(6) 0.0235(7) 0.0315(7) 0.0004(5) 0.0016(5) 0.0045(5)
C17 0.0178(6) 0.0201(6) 0.0323(7) -0.0020(5) 0.0096(5) 0.0006(5)
C18 0.0182(6) 0.0173(6) 0.0235(6) -0.0010(5) 0.0066(5) -0.0020(5)
O19 0.0186(4) 0.0154(4) 0.0335(5) -0.0023(4) 0.0106(4) -0.0007(3)
C20 0.0173(6) 0.0194(6) 0.0122(5) 0.0000(4) 0.0046(4) -0.0009(5)
O21 0.0202(4) 0.0172(4) 0.0235(4) -0.0013(3) 0.0082(3) 0.0008(3)
O22 0.0157(4) 0.0188(4) 0.0238(4) -0.0005(3) 0.0092(3) 0.0000(3)
C23 0.0155(6) 0.0233(6) 0.0256(6) 0.0003(5) 0.0099(5) 0.0018(5)
C24 0.0249(7) 0.0241(7) 0.0267(6) -0.0018(5) 0.0136(5) -0.0012(5)
O25 0.0244(5) 0.0278(5) 0.0177(4) 0.0037(4) 0.0057(4) 0.0027(4)
O26 0.0164(4) 0.0189(4) 0.0140(4) -0.0006(3) 0.0062(3) -0.0014(3)
C27 0.0203(6) 0.0214(6) 0.0178(6) 0.0004(5) 0.0096(5) -0.0011(5)
C28 0.0282(7) 0.0227(6) 0.0171(6) -0.0007(5) 0.0079(5) -0.0028(5)
O29 0.0160(4) 0.0145(4) 0.0183(4) 0.0005(3) 0.0042(3) 0.0008(3)
C30 0.0172(6) 0.0173(6) 0.0192(5) 0.0011(4) 0.0055(4) 0.0024(5)
C31 0.0210(6) 0.0183(6) 0.0315(7) 0.0027(5) 0.0064(5) 0.0012(5)

loop_
_atom_type_symbol
_atom_type_description
_atom_type_scat_dispersion_real
_atom_type_scat_dispersion_imag
_atom_type_scat_source
C C 0.0033 0.0016 'International Tables Vol C Tables 4.2.6.8 and 6.1.1.4'
H H 0.0000 0.0000 'International Tables Vol C Tables 4.2.6.8 and 6.1.1.4'
N N 0.0061 0.0033 'International Tables Vol C Tables 4.2.6.8 and 6.1.1.4'
O O 0.0106 0.0060 'International Tables Vol C Tables 4.2.6.8 and 6.1.1.4'

loop_
_geom_angle_atom_site_label_1
_geom_angle_atom_site_label_2
_geom_angle_atom_site_label_3
_geom_angle
C2 C1 C8 110.68(9)
C2 C1 C10 106.87(9)
C8 C1 C10 106.65(9)
C2 C1 C9 108.10(9)
C8 C1 C9 109.17(9)
C10 C1 C9 115.35(9)
C3 C2 C1 114.58(10)
C3 C2 H2A 108.6
C1 C2 H2A 108.6
C3 C2 H2B 108.6
C1 C2 H2B 108.6
H2A C2 H2B 107.6
O19 C3 C4 123.83(11)
O19 C3 C2 112.32(10)
C4 C3 C2 123.81(11)
C3 C4 C20 118.15(11)
C3 C4 C5 120.80(11)
C20 C4 C5 121.03(10)
C4 C5 C9 110.64(9)
C4 C5 C6 110.28(9)
C9 C5 C6 110.34(9)
C4 C5 H5 108.5
C9 C5 H5 108.5
C6 C5 H5 108.5
C7 C6 C5 109.16(9)
C7 C6 H6A 109.8
C5 C6 H6A 109.8
C7 C6 H6B 109.8
C5 C6 H6B 109.8
H6A C6 H6B 108.3
O25 C7 C6 122.38(11)
O25 C7 C8 122.11(11)
C6 C7 C8 115.48(10)
C7 C8 C1 115.46(9)
C7 C8 H8A 108.4
C1 C8 H8A 108.4
C7 C8 H8B 108.4
C1 C8 H8B 108.4
H8A C8 H8B 107.5
O29 C9 O26 112.38(9)
O29 C9 C5 104.01(9)
O26 C9 C5 111.85(9)
O29 C9 C1 114.63(9)
O26 C9 C1 105.47(9)
C5 C9 C1 108.60(9)
O11 C10 N12 123.74(11)
O11 C10 C1 120.85(10)
N12 C10 C1 115.33(10)
C10 N12 C13 127.52(10)
C10 N12 H12 116.5
C13 N12 H12 115.2
C14 C13 C18 119.61(11)
C14 C13 N12 116.54(10)
C18 C13 N12 123.85(11)
C15 C14 C13 120.34(12)
C15 C14 H14 119.8
C13 C14 H14 119.8
C14 C15 C16 120.40(12)
C14 C15 H15 119.8
C16 C15 H15 119.8
C17 C16 C15 119.07(12)
C17 C16 H16 120.5
C15 C16 H16 120.5
C16 C17 C18 121.43(12)
C16 C17 H17 119.3
C18 C17 H17 119.3
C17 C18 C13 119.14(12)
C17 C18 H18 120.4
C13 C18 H18 120.4
C3 O19 H19 109.5
O21 C20 O22 122.66(11)
O21 C20 C4 123.86(11)
O22 C20 C4 113.48(10)
C20 O22 C23 116.63(9)
O22 C23 C24 111.50(10)
O22 C23 H23A 109.3
C24 C23 H23A 109.3
O22 C23 H23B 109.3
C24 C23 H23B 109.3
H23A C23 H23B 108.0
C23 C24 H24A 109.5
C23 C24 H24B 109.5
H24A C24 H24B 109.5
C23 C24 H24C 109.5
H24A C24 H24C 109.5
H24B C24 H24C 109.5
C9 O26 C27 116.57(9)
O26 C27 C28 106.83(10)
O26 C27 H27A 110.4
C28 C27 H27A 110.4
O26 C27 H27B 110.4
C28 C27 H27B 110.4
H27A C27 H27B 108.6
C27 C28 H28A 109.5
C27 C28 H28B 109.5
H28A C28 H28B 109.5
C27 C28 H28C 109.5
H28A C28 H28C 109.5
H28B C28 H28C 109.5
C9 O29 C30 118.70(9)
O29 C30 C31 106.57(10)
O29 C30 H30A 110.4
C31 C30 H30A 110.4
O29 C30 H30B 110.4
C31 C30 H30B 110.4
H30A C30 H30B 108.6
C30 C31 H31A 109.5
C30 C31 H31B 109.5
H31A C31 H31B 109.5
C30 C31 H31C 109.5
H31A C31 H31C 109.5
H31B C31 H31C 109.5

loop_
_geom_bond_atom_site_label_1
_geom_bond_atom_site_label_2
_geom_bond_distance
C1 C2 1.5474(16)
C1 C8 1.5483(15)
C1 C10 1.5515(16)
C1 C9 1.5630(15)
C2 C3 1.4943(16)
C2 H2A 0.9900
C2 H2B 0.9900
C3 O19 1.3394(15)
C3 C4 1.3575(17)
C4 C20 1.4601(16)
C4 C5 1.5140(16)
C5 C9 1.5395(16)
C5 C6 1.5436(15)
C5 H5 1.0000
C6 C7 1.5061(16)
C6 H6A 0.9900
C6 H6B 0.9900
C7 O25 1.2121(15)
C7 C8 1.5167(17)
C8 H8A 0.9900
C8 H8B 0.9900
C9 O29 1.4093(14)
C9 O26 1.4138(13)
C10 O11 1.2177(14)
C10 N12 1.3610(15)
N12 C13 1.4129(15)
N12 H12 0.9330
C13 C14 1.3971(17)
C13 C18 1.3974(17)
C14 C15 1.3845(18)
C14 H14 0.9500
C15 C16 1.3916(19)
C15 H15 0.9500
C16 C17 1.3851(19)
C16 H16 0.9500
C17 C18 1.3913(18)
C17 H17 0.9500
C18 H18 0.9500
O19 H19 0.8400
C20 O21 1.2325(15)
C20 O22 1.3346(15)
O22 C23 1.4642(14)
C23 C24 1.5089(17)
C23 H23A 0.9900
C23 H23B 0.9900
C24 H24A 0.9800
C24 H24B 0.9800
C24 H24C 0.9800
O26 C27 1.4386(14)
C27 C28 1.5087(16)
C27 H27A 0.9900
C27 H27B 0.9900
C28 H28A 0.9800
C28 H28B 0.9800
C28 H28C 0.9800
O29 C30 1.4431(14)
C30 C31 1.5079(17)
C30 H30A 0.9900
C30 H30B 0.9900
C31 H31A 0.9800
C31 H31B 0.9800
C31 H31C 0.9800

loop_
_geom_hbond_atom_site_label_D
_geom_hbond_atom_site_label_H
_geom_hbond_atom_site_label_A
_geom_hbond_distance_DH
_geom_hbond_distance_HA
_geom_hbond_distance_DA
_geom_hbond_angle_DHA
_geom_hbond_site_symmetry_A
N12 H12 O26 0.93 2.02 2.7323(13) 131.5 .
N12 H12 O25 0.93 2.62 3.2181(13) 122.7 4_666
O19 H19 O21 0.84 1.81 2.5492(12) 145.7 .

loop_
_geom_torsion_atom_site_label_1
_geom_torsion_atom_site_label_2
_geom_torsion_atom_site_label_3
_geom_torsion_atom_site_label_4
_geom_torsion
C8 C1 C2 C3 78.54(12)
C10 C1 C2 C3 -165.71(9)
C9 C1 C2 C3 -40.98(13)
C1 C2 C3 O19 -169.45(9)
C1 C2 C3 C4 12.94(16)
O19 C3 C4 C20 -1.82(17)
C2 C3 C4 C20 175.51(10)
O19 C3 C4 C5 176.71(10)
C2 C3 C4 C5 -5.95(17)
C3 C4 C5 C9 28.40(14)
C20 C4 C5 C9 -153.10(10)
C3 C4 C5 C6 -93.95(13)
C20 C4 C5 C6 84.54(12)
C4 C5 C6 C7 62.39(12)
C9 C5 C6 C7 -60.14(12)
C5 C6 C7 O25 -132.57(12)
C5 C6 C7 C8 49.38(13)
O25 C7 C8 C1 136.87(12)
C6 C7 C8 C1 -45.07(14)
C2 C1 C8 C7 -71.46(13)
C10 C1 C8 C7 172.66(10)
C9 C1 C8 C7 47.41(13)
C4 C5 C9 O29 -179.48(9)
C6 C5 C9 O29 -57.15(11)
C4 C5 C9 O26 59.00(12)
C6 C5 C9 O26 -178.67(9)
C4 C5 C9 C1 -56.99(12)
C6 C5 C9 C1 65.34(12)
C2 C1 C9 O29 179.37(9)
C8 C1 C9 O29 58.91(12)
C10 C1 C9 O29 -61.12(13)
C2 C1 C9 O26 -56.48(11)
C8 C1 C9 O26 -176.94(9)
C10 C1 C9 O26 63.03(12)
C2 C1 C9 C5 63.56(11)
C8 C1 C9 C5 -56.90(12)
C10 C1 C9 C5 -176.93(9)
C2 C1 C10 O11 -109.52(12)
C8 C1 C10 O11 8.89(15)
C9 C1 C10 O11 130.29(12)
C2 C1 C10 N12 67.43(12)
C8 C1 C10 N12 -174.16(10)
C9 C1 C10 N12 -52.76(14)
O11 C10 N12 C13 -10.95(19)
C1 C10 N12 C13 172.20(11)
C10 N12 C13 C14 -165.52(12)
C10 N12 C13 C18 14.60(19)
C18 C13 C14 C15 0.54(19)
N12 C13 C14 C15 -179.35(12)
C13 C14 C15 C16 -0.2(2)
C14 C15 C16 C17 -0.5(2)
C15 C16 C17 C18 1.0(2)
C16 C17 C18 C13 -0.68(19)
C14 C13 C18 C17 -0.10(18)
N12 C13 C18 C17 179.79(11)
C3 C4 C20 O21 -0.36(17)
C5 C4 C20 O21 -178.89(10)
C3 C4 C20 O22 179.76(10)
C5 C4 C20 O22 1.22(15)
O21 C20 O22 C23 -2.62(15)
C4 C20 O22 C23 177.27(9)
C20 O22 C23 C24 -79.94(13)
O29 C9 O26 C27 -60.99(12)
C5 C9 O26 C27 55.58(13)
C1 C9 O26 C27 173.46(9)
C9 O26 C27 C28 166.94(10)
O26 C9 O29 C30 -51.01(13)
C5 C9 O29 C30 -172.18(9)
C1 C9 O29 C30 69.39(12)
C9 O29 C30 C31 166.27(9)
